data_7246694
loop_
_publ_author_name
'Das, Jayanta'
'Ta, Sabyasachi'
'Salam, Noor'
'Das, Sudipta'
'Ghosh, Subhasis'
'Das, Debasis'

_publ_section_title
;
 Polymeric copper(ii) and dimeric oxovanadium(v) complexes of amide--imine
 conjugate: bilirubin recognition and green catalysis
;
_journal_issue 19
_journal_name_full 'RSC Advances'
_journal_page_first 13195
_journal_page_last 13205
_journal_paper_doi 10.1039/D3RA00702B
_journal_volume 13
_journal_year 2023
_chemical_formula_sum 'C40 H48 N6 O8 V2'
_chemical_formula_weight 842.72
_space_group_crystal_system triclinic
_space_group_IT_number 2
_space_group_name_Hall '-P 1'
_space_group_name_H-M_alt 'P -1'
_atom_sites_solution_hydrogens geom
_audit_creation_method SHELXL-2013
_audit_update_record
;
2018-04-17 deposited with the CCDC.	2023-04-13 downloaded from the CCDC.
;
_cell_angle_alpha 107.404(14)
_cell_angle_beta 99.533(12)
_cell_angle_gamma 106.007(13)
_cell_formula_units_Z 1
_cell_length_a 8.146(3)
_cell_length_b 10.585(5)
_cell_length_c 12.953(6)
_cell_measurement_reflns_used 462
_cell_measurement_temperature 150(2)
_cell_measurement_theta_max 25.00
_cell_measurement_theta_min 2.96
_cell_volume 986.2(8)
_computing_structure_refinement 'SHELXL-2013 (Sheldrick, 2013)'
_diffrn_ambient_temperature 150(2)
_diffrn_measured_fraction_theta_full 0.996
_diffrn_measured_fraction_theta_max 0.981
_diffrn_measurement_device_type CCD
_diffrn_measurement_method 'omega and phi scans'
_diffrn_radiation_type MoK\a
_diffrn_radiation_wavelength 0.71073
_diffrn_reflns_av_R_equivalents 0.0950
_diffrn_reflns_av_unetI/netI 0.1037
_diffrn_reflns_Laue_measured_fraction_full 0.996
_diffrn_reflns_Laue_measured_fraction_max 0.981
_diffrn_reflns_limit_h_max 9
_diffrn_reflns_limit_h_min -9
_diffrn_reflns_limit_k_max 12
_diffrn_reflns_limit_k_min -12
_diffrn_reflns_limit_l_max 15
_diffrn_reflns_limit_l_min -15
_diffrn_reflns_number 13036
_diffrn_reflns_point_group_measured_fraction_full 0.996
_diffrn_reflns_point_group_measured_fraction_max 0.981
_diffrn_reflns_theta_full 25.242
_diffrn_reflns_theta_max 25.654
_diffrn_reflns_theta_min 1.711
_diffrn_source 'fine-focus sealed tube'
_exptl_absorpt_coefficient_mu 0.534
_exptl_absorpt_correction_T_max 0.7452
_exptl_absorpt_correction_T_min 0.4328
_exptl_absorpt_correction_type multi-scan
_exptl_crystal_colour brown
_exptl_crystal_density_diffrn 1.419
_exptl_crystal_description plate
_exptl_crystal_F_000 440
_exptl_crystal_size_max 0.260
_exptl_crystal_size_mid 0.120
_exptl_crystal_size_min 0.030
_refine_diff_density_max 0.616
_refine_diff_density_min -0.564
_refine_diff_density_rms 0.094
_refine_ls_extinction_method none
_refine_ls_goodness_of_fit_ref 1.046
_refine_ls_hydrogen_treatment constr
_refine_ls_matrix_type full
_refine_ls_number_parameters 257
_refine_ls_number_reflns 3653
_refine_ls_number_restraints 0
_refine_ls_restrained_S_all 1.046
_refine_ls_R_factor_all 0.1029
_refine_ls_R_factor_gt 0.0636
_refine_ls_shift/su_max 0.000
_refine_ls_shift/su_mean 0.000
_refine_ls_structure_factor_coef Fsqd
_refine_ls_weighting_details 'w=1/[\s^2^(Fo^2^)+(0.1011P)^2^] where P=(Fo^2^+2Fc^2^)/3'
_refine_ls_weighting_scheme calc
_refine_ls_wR_factor_gt 0.1715
_refine_ls_wR_factor_ref 0.1924
_reflns_Friedel_coverage 0.000
_reflns_number_gt 2376
_reflns_number_total 3653
_reflns_threshold_expression 'I > 2\s(I)'
_cod_data_source_file d3ra00702b2.cif
_cod_data_source_block f
_cod_original_cell_volume 986.3(8)
_cod_database_code 7246694
_shelx_space_group_comment
;
The symmetry employed for this shelxl refinement is uniquely defined
by the following loop, which should always be used as a source of
symmetry information in preference to the above space-group names.
They are only intended as comments.
;
_shelx_estimated_absorpt_t_min 0.874
_shelx_estimated_absorpt_t_max 0.984
_shelxl_version_number 2013-4

loop_
_space_group_symop_operation_xyz
'x, y, z'
'-x, -y, -z'

loop_
_atom_site_label
_atom_site_type_symbol
_atom_site_fract_x
_atom_site_fract_y
_atom_site_fract_z
_atom_site_U_iso_or_equiv
_atom_site_adp_type
_atom_site_occupancy
_atom_site_site_symmetry_order
_atom_site_calc_flag
_atom_site_refinement_flags_posn
_atom_site_refinement_flags_adp
_atom_site_refinement_flags_occupancy
_atom_site_disorder_assembly
_atom_site_disorder_group
V V 0.57883(9) 0.48123(8) 0.38747(6) 0.0305(3) Uani 1 1 d . . . . .
O1 O 0.4706(4) 0.2793(3) 0.3548(2) 0.0319(7) Uani 1 1 d . . . . .
O2 O 0.5714(4) 0.6529(3) 0.3820(2) 0.0326(7) Uani 1 1 d . . . . .
O3 O 0.6555(3) 0.5130(3) 0.5389(2) 0.0301(7) Uani 1 1 d . . . . .
O4 O 0.7569(4) 0.4836(3) 0.3506(3) 0.0370(8) Uani 1 1 d . . . . .
N1 N 0.3011(4) 0.2556(4) 0.1831(3) 0.0331(9) Uani 1 1 d . . . . .
N2 N 0.4059(4) 0.3993(4) 0.2262(3) 0.0302(8) Uani 1 1 d . . . . .
N3 N 0.7615(5) 1.0472(4) 0.2655(3) 0.0340(9) Uani 1 1 d . . . . .
C1 C 0.3480(5) 0.2020(5) 0.2573(4) 0.0312(10) Uani 1 1 d . . . . .
C2 C 0.2630(6) 0.0489(5) 0.2338(4) 0.0326(11) Uani 1 1 d . . . . .
C3 C 0.2898(6) -0.0090(5) 0.3165(4) 0.0362(11) Uani 1 1 d . . . . .
H3 H 0.3686 0.0489 0.3887 0.043 Uiso 1 1 calc R U . . .
C4 C 0.2016(6) -0.1509(5) 0.2935(4) 0.0418(12) Uani 1 1 d . . . . .
H4 H 0.2215 -0.1886 0.3505 0.050 Uiso 1 1 calc R U . . .
C5 C 0.0841(6) -0.2399(5) 0.1885(4) 0.0396(12) Uani 1 1 d . . . . .
C6 C 0.0609(6) -0.1816(5) 0.1054(4) 0.0403(12) Uani 1 1 d . . . . .
H6 H -0.0150 -0.2404 0.0326 0.048 Uiso 1 1 calc R U . . .
C7 C 0.1468(6) -0.0397(5) 0.1276(4) 0.0358(11) Uani 1 1 d . . . . .
H7 H 0.1269 -0.0021 0.0706 0.043 Uiso 1 1 calc R U . . .
C8 C -0.0156(7) -0.3941(5) 0.1655(5) 0.0516(14) Uani 1 1 d . . . . .
H8A H -0.0982 -0.4372 0.0901 0.077 Uiso 1 1 calc R U . . .
H8B H -0.0819 -0.4008 0.2214 0.077 Uiso 1 1 calc R U . . .
H8C H 0.0691 -0.4437 0.1700 0.077 Uiso 1 1 calc R U . . .
C9 C 0.3953(5) 0.4676(5) 0.1571(4) 0.0327(11) Uani 1 1 d . . . . .
H9 H 0.3199 0.4158 0.0830 0.039 Uiso 1 1 calc R U . . .
C10 C 0.4887(5) 0.6137(5) 0.1854(4) 0.0317(10) Uani 1 1 d . . . . .
C11 C 0.5767(5) 0.7051(5) 0.2983(4) 0.0314(10) Uani 1 1 d . . . . .
C12 C 0.6644(5) 0.8487(5) 0.3257(4) 0.0322(11) Uani 1 1 d . . . . .
H12 H 0.7177 0.9083 0.4023 0.039 Uiso 1 1 calc R U . . .
C13 C 0.6750(5) 0.9072(5) 0.2403(4) 0.0322(10) Uani 1 1 d . . . . .
C14 C 0.5853(6) 0.8144(5) 0.1264(4) 0.0358(11) Uani 1 1 d . . . . .
H14 H 0.5887 0.8501 0.0673 0.043 Uiso 1 1 calc R U . . .
C15 C 0.4948(6) 0.6745(5) 0.1022(4) 0.0390(12) Uani 1 1 d . . . . .
H15 H 0.4336 0.6160 0.0262 0.047 Uiso 1 1 calc R U . . .
C16 C 0.8119(6) 1.1032(5) 0.1791(4) 0.0349(11) Uani 1 1 d . . . . .
H16A H 0.8194 1.0260 0.1162 0.042 Uiso 1 1 calc R U . . .
H16B H 0.9312 1.1768 0.2120 0.042 Uiso 1 1 calc R U . . .
C17 C 0.6828(6) 1.1661(5) 0.1326(4) 0.0403(12) Uani 1 1 d . . . . .
H17A H 0.5637 1.0945 0.1010 0.060 Uiso 1 1 calc R U . . .
H17B H 0.7211 1.1972 0.0737 0.060 Uiso 1 1 calc R U . . .
H17C H 0.6806 1.2469 0.1933 0.060 Uiso 1 1 calc R U . . .
C18 C 0.8196(5) 1.1501(5) 0.3806(4) 0.0345(11) Uani 1 1 d . . . . .
H18A H 0.7344 1.1195 0.4221 0.041 Uiso 1 1 calc R U . . .
H18B H 0.8179 1.2424 0.3783 0.041 Uiso 1 1 calc R U . . .
C19 C 1.0054(6) 1.1686(5) 0.4442(4) 0.0428(12) Uani 1 1 d . . . . .
H19A H 1.0101 1.0768 0.4433 0.064 Uiso 1 1 calc R U . . .
H19B H 1.0331 1.2328 0.5221 0.064 Uiso 1 1 calc R U . . .
H19C H 1.0923 1.2081 0.4079 0.064 Uiso 1 1 calc R U . . .
C20 C 0.8036(6) 0.4845(5) 0.5922(4) 0.0379(12) Uani 1 1 d . . . . .
H20A H 0.7657 0.3856 0.5861 0.057 Uiso 1 1 calc R U . . .
H20B H 0.8476 0.5461 0.6717 0.057 Uiso 1 1 calc R U . . .
H20C H 0.8984 0.5023 0.5551 0.057 Uiso 1 1 calc R U . . .

loop_
_atom_site_aniso_label
_atom_site_aniso_U_11
_atom_site_aniso_U_22
_atom_site_aniso_U_33
_atom_site_aniso_U_23
_atom_site_aniso_U_13
_atom_site_aniso_U_12
V 0.0253(4) 0.0349(5) 0.0349(5) 0.0152(4) 0.0087(3) 0.0128(3)
O1 0.0289(15) 0.0321(17) 0.0353(19) 0.0138(15) 0.0072(14) 0.0106(14)
O2 0.0323(16) 0.0357(18) 0.0317(19) 0.0171(15) 0.0066(14) 0.0105(14)
O3 0.0213(14) 0.0366(18) 0.0340(19) 0.0138(14) 0.0065(13) 0.0118(13)
O4 0.0283(16) 0.0429(19) 0.039(2) 0.0156(16) 0.0093(14) 0.0107(14)
N1 0.0293(19) 0.033(2) 0.037(2) 0.0149(19) 0.0070(17) 0.0108(17)
N2 0.0278(18) 0.031(2) 0.033(2) 0.0123(18) 0.0074(16) 0.0120(16)
N3 0.034(2) 0.032(2) 0.039(2) 0.0161(19) 0.0103(18) 0.0122(17)
C1 0.026(2) 0.035(3) 0.037(3) 0.011(2) 0.014(2) 0.016(2)
C2 0.030(2) 0.036(3) 0.037(3) 0.013(2) 0.014(2) 0.016(2)
C3 0.029(2) 0.039(3) 0.040(3) 0.014(2) 0.006(2) 0.015(2)
C4 0.040(3) 0.040(3) 0.054(3) 0.027(3) 0.012(2) 0.017(2)
C5 0.028(2) 0.038(3) 0.056(4) 0.017(3) 0.016(2) 0.014(2)
C6 0.034(3) 0.037(3) 0.042(3) 0.010(2) 0.005(2) 0.007(2)
C7 0.034(2) 0.044(3) 0.037(3) 0.021(2) 0.013(2) 0.016(2)
C8 0.044(3) 0.046(3) 0.061(4) 0.026(3) 0.007(3) 0.008(3)
C9 0.024(2) 0.039(3) 0.035(3) 0.013(2) 0.007(2) 0.011(2)
C10 0.028(2) 0.036(3) 0.034(3) 0.013(2) 0.008(2) 0.015(2)
C11 0.026(2) 0.039(3) 0.038(3) 0.018(2) 0.013(2) 0.018(2)
C12 0.028(2) 0.039(3) 0.032(3) 0.015(2) 0.007(2) 0.015(2)
C13 0.029(2) 0.036(3) 0.038(3) 0.017(2) 0.011(2) 0.017(2)
C14 0.039(3) 0.042(3) 0.034(3) 0.020(2) 0.012(2) 0.018(2)
C15 0.035(2) 0.040(3) 0.039(3) 0.015(2) 0.009(2) 0.010(2)
C16 0.031(2) 0.042(3) 0.038(3) 0.019(2) 0.011(2) 0.014(2)
C17 0.047(3) 0.043(3) 0.044(3) 0.023(2) 0.017(2) 0.024(2)
C18 0.030(2) 0.035(3) 0.040(3) 0.016(2) 0.007(2) 0.013(2)
C19 0.035(3) 0.044(3) 0.053(3) 0.023(3) 0.010(2) 0.014(2)
C20 0.032(2) 0.053(3) 0.041(3) 0.025(2) 0.009(2) 0.026(2)

loop_
_atom_type_symbol
_atom_type_description
_atom_type_scat_dispersion_real
_atom_type_scat_dispersion_imag
_atom_type_scat_source
C C 0.0033 0.0016 'International Tables Vol C Tables 4.2.6.8 and 6.1.1.4'
H H 0.0000 0.0000 'International Tables Vol C Tables 4.2.6.8 and 6.1.1.4'
N N 0.0061 0.0033 'International Tables Vol C Tables 4.2.6.8 and 6.1.1.4'
O O 0.0106 0.0060 'International Tables Vol C Tables 4.2.6.8 and 6.1.1.4'
V V 0.3005 0.5294 'International Tables Vol C Tables 4.2.6.8 and 6.1.1.4'

loop_
_geom_angle_atom_site_label_1
_geom_angle_atom_site_label_2
_geom_angle_atom_site_label_3
_geom_angle
_geom_angle_site_symmetry_1
_geom_angle_site_symmetry_3
_geom_angle_publ_flag
O4 V O3 100.72(14) . . ?
O4 V O2 98.96(14) . . ?
O3 V O2 105.25(13) . . ?
O4 V O1 99.96(14) . . ?
O3 V O1 90.34(13) . . ?
O2 V O1 152.70(13) . . ?
O4 V N2 97.38(15) . . ?
O3 V N2 158.19(13) . . ?
O2 V N2 83.69(14) . . ?
O1 V N2 74.53(13) . . ?
O4 V O3 173.34(14) . 2_666 ?
O3 V O3 72.72(12) . 2_666 ?
O2 V O3 82.01(12) . 2_666 ?
O1 V O3 81.47(11) . 2_666 ?
N2 V O3 89.28(12) . 2_666 ?
C1 O1 V 117.7(3) . . ?
C11 O2 V 131.1(3) . . ?
C20 O3 V 126.6(3) . . ?
C20 O3 V 122.1(2) . 2_666 ?
V O3 V 107.28(12) . 2_666 ?
C1 N1 N2 107.1(4) . . ?
C9 N2 N1 116.1(4) . . ?
C9 N2 V 125.8(3) . . ?
N1 N2 V 117.9(3) . . ?
C13 N3 C18 122.2(3) . . ?
C13 N3 C16 121.9(4) . . ?
C18 N3 C16 115.8(4) . . ?
N1 C1 O1 122.7(4) . . ?
N1 C1 C2 119.8(4) . . ?
O1 C1 C2 117.5(4) . . ?
C3 C2 C7 118.6(4) . . ?
C3 C2 C1 121.7(4) . . ?
C7 C2 C1 119.7(4) . . ?
C4 C3 C2 120.2(4) . . ?
C4 C3 H3 119.9 . . ?
C2 C3 H3 119.9 . . ?
C3 C4 C5 121.8(4) . . ?
C3 C4 H4 119.1 . . ?
C5 C4 H4 119.1 . . ?
C4 C5 C6 117.6(4) . . ?
C4 C5 C8 121.2(4) . . ?
C6 C5 C8 121.2(5) . . ?
C7 C6 C5 121.2(5) . . ?
C7 C6 H6 119.4 . . ?
C5 C6 H6 119.4 . . ?
C6 C7 C2 120.6(4) . . ?
C6 C7 H7 119.7 . . ?
C2 C7 H7 119.7 . . ?
C5 C8 H8A 109.5 . . ?
C5 C8 H8B 109.5 . . ?
H8A C8 H8B 109.5 . . ?
C5 C8 H8C 109.5 . . ?
H8A C8 H8C 109.5 . . ?
H8B C8 H8C 109.5 . . ?
N2 C9 C10 124.6(4) . . ?
N2 C9 H9 117.7 . . ?
C10 C9 H9 117.7 . . ?
C15 C10 C11 117.1(4) . . ?
C15 C10 C9 121.3(4) . . ?
C11 C10 C9 121.6(4) . . ?
O2 C11 C12 119.1(4) . . ?
O2 C11 C10 119.6(4) . . ?
C12 C11 C10 121.3(4) . . ?
C11 C12 C13 120.8(4) . . ?
C11 C12 H12 119.6 . . ?
C13 C12 H12 119.6 . . ?
N3 C13 C12 121.6(4) . . ?
N3 C13 C14 120.8(4) . . ?
C12 C13 C14 117.6(4) . . ?
C15 C14 C13 120.4(4) . . ?
C15 C14 H14 119.8 . . ?
C13 C14 H14 119.8 . . ?
C14 C15 C10 122.8(5) . . ?
C14 C15 H15 118.6 . . ?
C10 C15 H15 118.6 . . ?
N3 C16 C17 113.7(4) . . ?
N3 C16 H16A 108.8 . . ?
C17 C16 H16A 108.8 . . ?
N3 C16 H16B 108.8 . . ?
C17 C16 H16B 108.8 . . ?
H16A C16 H16B 107.7 . . ?
C16 C17 H17A 109.5 . . ?
C16 C17 H17B 109.5 . . ?
H17A C17 H17B 109.5 . . ?
C16 C17 H17C 109.5 . . ?
H17A C17 H17C 109.5 . . ?
H17B C17 H17C 109.5 . . ?
N3 C18 C19 113.3(4) . . ?
N3 C18 H18A 108.9 . . ?
C19 C18 H18A 108.9 . . ?
N3 C18 H18B 108.9 . . ?
C19 C18 H18B 108.9 . . ?
H18A C18 H18B 107.7 . . ?
C18 C19 H19A 109.5 . . ?
C18 C19 H19B 109.5 . . ?
H19A C19 H19B 109.5 . . ?
C18 C19 H19C 109.5 . . ?
H19A C19 H19C 109.5 . . ?
H19B C19 H19C 109.5 . . ?
O3 C20 H20A 109.5 . . ?
O3 C20 H20B 109.5 . . ?
H20A C20 H20B 109.5 . . ?
O3 C20 H20C 109.5 . . ?
H20A C20 H20C 109.5 . . ?
H20B C20 H20C 109.5 . . ?

loop_
_geom_bond_atom_site_label_1
_geom_bond_atom_site_label_2
_geom_bond_distance
_geom_bond_site_symmetry_2
_geom_bond_publ_flag
V O4 1.597(3) . ?
V O3 1.854(3) . ?
V O2 1.856(3) . ?
V O1 1.955(3) . ?
V N2 2.090(4) . ?
V O3 2.278(3) 2_666 ?
O1 C1 1.333(5) . ?
O2 C11 1.358(5) . ?
O3 C20 1.440(5) . ?
O3 V 2.278(3) 2_666 ?
N1 C1 1.309(5) . ?
N1 N2 1.404(5) . ?
N2 C9 1.315(5) . ?
N3 C13 1.363(5) . ?
N3 C18 1.464(6) . ?
N3 C16 1.479(5) . ?
C1 C2 1.488(6) . ?
C2 C3 1.401(6) . ?
C2 C7 1.405(6) . ?
C3 C4 1.388(6) . ?
C3 H3 0.9500 . ?
C4 C5 1.399(7) . ?
C4 H4 0.9500 . ?
C5 C6 1.404(7) . ?
C5 C8 1.519(6) . ?
C6 C7 1.387(6) . ?
C6 H6 0.9500 . ?
C7 H7 0.9500 . ?
C8 H8A 0.9800 . ?
C8 H8B 0.9800 . ?
C8 H8C 0.9800 . ?
C9 C10 1.423(6) . ?
C9 H9 0.9500 . ?
C10 C15 1.412(6) . ?
C10 C11 1.419(6) . ?
C11 C12 1.394(6) . ?
C12 C13 1.424(6) . ?
C12 H12 0.9500 . ?
C13 C14 1.434(6) . ?
C14 C15 1.370(6) . ?
C14 H14 0.9500 . ?
C15 H15 0.9500 . ?
C16 C17 1.525(6) . ?
C16 H16A 0.9900 . ?
C16 H16B 0.9900 . ?
C17 H17A 0.9800 . ?
C17 H17B 0.9800 . ?
C17 H17C 0.9800 . ?
C18 C19 1.528(6) . ?
C18 H18A 0.9900 . ?
C18 H18B 0.9900 . ?
C19 H19A 0.9800 . ?
C19 H19B 0.9800 . ?
C19 H19C 0.9800 . ?
C20 H20A 0.9800 . ?
C20 H20B 0.9800 . ?
C20 H20C 0.9800 . ?
